data_1100803
loop_
_publ_author_name
'Vicente, Jos\'e'
'Arcas, Aurelia'
'Fern\'andez-Hern\'andez, Jes\'us M.'
'Bautista, Delia'
'Jones, Peter G.'

_publ_section_title
;
 Reactivity of [Pd{CH~2~C(O)Me}Cl]~n~ toward Isocyanides
;
_journal_coden_ASTM ORGND7
_journal_issue 10
_journal_name_full Organometallics
_journal_page_first 2516
_journal_page_last 2527
_journal_paper_doi 10.1021/om048999c
_journal_volume 24
_journal_year 2005
_chemical_formula_sum 'C13 H23 Cl N2 O Pd'
_chemical_formula_weight 365.18
_space_group_IT_number 29
_symmetry_cell_setting orthorhombic
_symmetry_space_group_name_Hall 'P 2c -2ac'
_symmetry_space_group_name_H-M 'P c a 21'
_atom_sites_solution_hydrogens geom
_atom_sites_solution_primary direct
_atom_sites_solution_secondary difmap
_audit_creation_method SHELXL-97
_cell_angle_alpha 90.00
_cell_angle_beta 90.00
_cell_angle_gamma 90.00
_cell_formula_units_Z 4
_cell_length_a 18.2636(11)
_cell_length_b 9.3501(4)
_cell_length_c 9.2895(4)
_cell_measurement_reflns_used 7094
_cell_measurement_temperature 133(2)
_cell_measurement_theta_max 30.47
_cell_measurement_theta_min 2.45
_cell_volume 1586.34(14)
_computing_cell_refinement 'Bruker Saint'
_computing_data_collection 'Bruker Smart'
_computing_data_reduction 'Bruker Saint'
_computing_molecular_graphics 'Siemens XP'
_computing_publication_material Shelxl-97
_computing_structure_refinement 'SHELXL-97 (Sheldrick, 1997)'
_computing_structure_solution 'SHELXS-97 (Sheldrick, 1990)'
_diffrn_ambient_temperature 133(2)
_diffrn_detector_area_resol_mean 8.192
_diffrn_measured_fraction_theta_full 1.000
_diffrn_measured_fraction_theta_max 1.000
_diffrn_measurement_device_type 'Bruker smart 1000 CCD'
_diffrn_measurement_method '\w- & \f-scan'
_diffrn_radiation_monochromator graphite
_diffrn_radiation_source 'fine-focus sealed tube'
_diffrn_radiation_type MoK\a
_diffrn_radiation_wavelength 0.71073
_diffrn_reflns_av_R_equivalents 0.0289
_diffrn_reflns_av_sigmaI/netI 0.0163
_diffrn_reflns_limit_h_max 25
_diffrn_reflns_limit_h_min -25
_diffrn_reflns_limit_k_max 13
_diffrn_reflns_limit_k_min -13
_diffrn_reflns_limit_l_max 13
_diffrn_reflns_limit_l_min -13
_diffrn_reflns_number 31977
_diffrn_reflns_theta_full 30.00
_diffrn_reflns_theta_max 30.03
_diffrn_reflns_theta_min 2.18
_diffrn_standards_decay_% ?
_diffrn_standards_interval_count ?
_diffrn_standards_interval_time ?
_diffrn_standards_number ?
_exptl_absorpt_coefficient_mu 1.330
_exptl_absorpt_correction_T_max 0.8799
_exptl_absorpt_correction_T_min 0.6419
_exptl_absorpt_correction_type numerical
_exptl_absorpt_process_details XPREP
_exptl_crystal_colour colourless
_exptl_crystal_density_diffrn 1.529
_exptl_crystal_density_meas ?
_exptl_crystal_density_method 'not measured'
_exptl_crystal_description tablet
_exptl_crystal_F_000 744
_exptl_crystal_size_max 0.35
_exptl_crystal_size_mid 0.35
_exptl_crystal_size_min 0.09
_refine_diff_density_max 0.387
_refine_diff_density_min -0.201
_refine_diff_density_rms 0.046
_refine_ls_abs_structure_details 'Flack H D (1983), Acta Cryst. A39, 876-881'
_refine_ls_abs_structure_Flack -0.020(16)
_refine_ls_extinction_coef ?
_refine_ls_extinction_method none
_refine_ls_goodness_of_fit_ref 1.044
_refine_ls_hydrogen_treatment
;
 NH free with DFIX, methyls rigid, others riding
;
_refine_ls_matrix_type full
_refine_ls_number_parameters 174
_refine_ls_number_reflns 4637
_refine_ls_number_restraints 2
_refine_ls_restrained_S_all 1.044
_refine_ls_R_factor_all 0.0166
_refine_ls_R_factor_gt 0.0152
_refine_ls_shift/su_max 0.077
_refine_ls_shift/su_mean 0.002
_refine_ls_structure_factor_coef Fsqd
_refine_ls_weighting_details 'calc w=1/[\s^2^(Fo^2^)+(0.0242P)^2^+0.0210P] where P=(Fo^2^+2Fc^2^)/3'
_refine_ls_weighting_scheme calc
_refine_ls_wR_factor_gt 0.0381
_refine_ls_wR_factor_ref 0.0386
_reflns_number_gt 4447
_reflns_number_total 4637
_reflns_threshold_expression >2sigma(I)
_cod_data_source_file om048999csi20041220_105555.cif
_cod_data_source_block traidos
_cod_depositor_comments
;
The following automatic conversions were performed:
'_symmetry_cell_setting' value 'Orthorhombic' changed to 'orthorhombic'
according to '/home/saulius/struct/CIF-dictionaries/cif_core.dic'
dictionary named 'cif_core.dic' version 2.4.1 from 2010-06-29.

Automatic conversion script
Id: cif_fix_enum 1527 2010-12-29 10:47:43Z saulius 
;
_cod_original_sg_symbol_H-M Pca21
_cod_database_code 1100803

loop_
_symmetry_equiv_pos_as_xyz
'x, y, z'
'-x, -y, z+1/2'
'x+1/2, -y, z'
'-x+1/2, y, z+1/2'

loop_
_atom_site_label
_atom_site_type_symbol
_atom_site_fract_x
_atom_site_fract_y
_atom_site_fract_z
_atom_site_U_iso_or_equiv
_atom_site_adp_type
_atom_site_occupancy
_atom_site_symmetry_multiplicity
_atom_site_calc_flag
_atom_site_refinement_flags
_atom_site_disorder_assembly
_atom_site_disorder_group
Pd Pd 0.894076(4) 0.618848(8) 0.74628(2) 0.01817(3) Uani 1 1 d . . .
Cl Cl 0.94570(2) 0.71392(4) 0.96038(4) 0.02777(7) Uani 1 1 d . . .
O O 0.83158(6) 0.79624(10) 0.71227(11) 0.0248(2) Uani 1 1 d . . .
C1 C 0.84585(8) 0.55467(15) 0.56498(15) 0.0207(3) Uani 1 1 d . . .
C2 C 0.79308(8) 0.65563(16) 0.51966(18) 0.0242(3) Uani 1 1 d . . .
H2 H 0.7625 0.6402 0.4385 0.029 Uiso 1 1 calc R . .
C3 C 0.78927(8) 0.77854(15) 0.60211(17) 0.0239(3) Uani 1 1 d . . .
N1 N 0.86133(7) 0.43315(14) 0.49802(13) 0.0221(2) Uani 1 1 d D . .
H01 H 0.9010(10) 0.395(3) 0.521(4) 0.061(10) Uiso 1 1 d D . .
N2 N 0.95833(7) 0.32290(13) 0.80924(14) 0.0222(2) Uani 1 1 d . . .
C4 C 0.73723(10) 0.89860(17) 0.5688(2) 0.0342(4) Uani 1 1 d . . .
H4A H 0.7082 0.9209 0.6547 0.041 Uiso 1 1 calc R . .
H4B H 0.7045 0.8698 0.4904 0.041 Uiso 1 1 calc R . .
H4C H 0.7650 0.9834 0.5397 0.041 Uiso 1 1 calc R . .
C5 C 0.83110(8) 0.37294(15) 0.36133(16) 0.0220(3) Uani 1 1 d . . .
C6 C 0.86537(9) 0.22455(17) 0.34627(18) 0.0275(3) Uani 1 1 d . . .
H6A H 0.9187 0.2338 0.3392 0.033 Uiso 1 1 calc R . .
H6B H 0.8465 0.1782 0.2593 0.033 Uiso 1 1 calc R . .
H6C H 0.8529 0.1666 0.4307 0.033 Uiso 1 1 calc R . .
C7 C 0.74815(9) 0.35358(18) 0.3726(2) 0.0310(3) Uani 1 1 d . . .
H7A H 0.7366 0.2964 0.4580 0.037 Uiso 1 1 calc R . .
H7B H 0.7301 0.3045 0.2864 0.037 Uiso 1 1 calc R . .
H7C H 0.7246 0.4475 0.3806 0.037 Uiso 1 1 calc R . .
C8 C 0.85330(8) 0.46777(17) 0.2358(2) 0.0328(3) Uani 1 1 d . . .
H8A H 0.8336 0.5642 0.2503 0.039 Uiso 1 1 calc R . .
H8B H 0.8338 0.4279 0.1461 0.039 Uiso 1 1 calc R . .
H8C H 0.9068 0.4723 0.2301 0.039 Uiso 1 1 calc R . .
C9 C 0.93967(7) 0.43716(16) 0.78196(14) 0.0213(3) Uani 1 1 d . . .
C10 C 0.97263(8) 0.17277(15) 0.84504(16) 0.0225(3) Uani 1 1 d . . .
C11 C 1.05497(9) 0.14802(19) 0.8375(2) 0.0322(3) Uani 1 1 d . . .
H11A H 1.0724 0.1687 0.7399 0.039 Uiso 1 1 calc R . .
H11B H 1.0658 0.0482 0.8615 0.039 Uiso 1 1 calc R . .
H11C H 1.0797 0.2112 0.9061 0.039 Uiso 1 1 calc R . .
C12 C 0.94246(12) 0.1488(2) 0.9961(2) 0.0396(4) Uani 1 1 d . . .
H12A H 0.9680 0.2114 1.0641 0.048 Uiso 1 1 calc R . .
H12B H 0.9499 0.0487 1.0239 0.048 Uiso 1 1 calc R . .
H12C H 0.8900 0.1707 0.9973 0.048 Uiso 1 1 calc R . .
C13 C 0.93160(9) 0.08318(16) 0.7352(3) 0.0328(3) Uani 1 1 d . . .
H13A H 0.8792 0.1052 0.7403 0.039 Uiso 1 1 calc R . .
H13B H 0.9392 -0.0185 0.7559 0.039 Uiso 1 1 calc R . .
H13C H 0.9499 0.1050 0.6385 0.039 Uiso 1 1 calc R . .

loop_
_atom_site_aniso_label
_atom_site_aniso_U_11
_atom_site_aniso_U_22
_atom_site_aniso_U_33
_atom_site_aniso_U_23
_atom_site_aniso_U_13
_atom_site_aniso_U_12
Pd 0.01994(4) 0.01501(4) 0.01957(5) -0.00072(6) -0.00061(6) -0.00074(3)
Cl 0.03078(16) 0.02726(17) 0.02527(16) -0.00669(14) -0.00447(15) -0.00052(14)
O 0.0253(5) 0.0168(4) 0.0323(6) -0.0022(4) -0.0029(4) 0.0019(4)
C1 0.0210(6) 0.0192(6) 0.0218(6) 0.0014(5) 0.0015(5) -0.0024(5)
C2 0.0221(6) 0.0231(7) 0.0275(7) -0.0004(6) -0.0036(6) 0.0000(5)
C3 0.0202(6) 0.0207(6) 0.0308(8) 0.0032(6) 0.0013(6) -0.0009(5)
N1 0.0245(6) 0.0213(6) 0.0204(6) -0.0022(5) -0.0056(5) 0.0023(5)
N2 0.0242(6) 0.0213(6) 0.0211(5) -0.0002(5) -0.0018(5) 0.0005(5)
C4 0.0287(8) 0.0253(8) 0.0487(11) -0.0021(7) -0.0053(8) 0.0068(6)
C5 0.0218(6) 0.0250(7) 0.0192(7) -0.0039(5) -0.0035(5) -0.0002(5)
C6 0.0285(8) 0.0273(8) 0.0266(7) -0.0073(6) -0.0009(6) 0.0016(6)
C7 0.0236(7) 0.0333(8) 0.0359(9) -0.0088(7) -0.0016(6) -0.0025(6)
C8 0.0387(8) 0.0356(7) 0.0240(8) 0.0037(9) -0.0033(8) -0.0054(6)
C9 0.0215(6) 0.0235(7) 0.0188(7) -0.0026(5) -0.0012(5) -0.0015(5)
C10 0.0265(7) 0.0174(6) 0.0236(7) 0.0020(5) -0.0005(6) 0.0033(5)
C11 0.0257(7) 0.0320(8) 0.0388(9) 0.0038(7) -0.0040(7) 0.0067(6)
C12 0.0497(11) 0.0404(10) 0.0287(9) 0.0113(7) 0.0094(8) 0.0142(8)
C13 0.0346(7) 0.0219(6) 0.0418(10) -0.0044(9) -0.0071(9) -0.0041(5)

loop_
_atom_type_symbol
_atom_type_description
_atom_type_scat_dispersion_real
_atom_type_scat_dispersion_imag
_atom_type_scat_source
C C 0.0033 0.0016 'International Tables Vol C Tables 4.2.6.8 and 6.1.1.4'
H H 0.0000 0.0000 'International Tables Vol C Tables 4.2.6.8 and 6.1.1.4'
N N 0.0061 0.0033 'International Tables Vol C Tables 4.2.6.8 and 6.1.1.4'
O O 0.0106 0.0060 'International Tables Vol C Tables 4.2.6.8 and 6.1.1.4'
Cl Cl 0.1484 0.1585 'International Tables Vol C Tables 4.2.6.8 and 6.1.1.4'
Pd Pd -0.9988 1.0072 'International Tables Vol C Tables 4.2.6.8 and 6.1.1.4'

loop_
_exptl_crystal_face_index_h
_exptl_crystal_face_index_k
_exptl_crystal_face_index_l
_exptl_crystal_face_perp_dist
0.00 0.00 -1.00 0.1900
0.00 -1.00 0.00 0.0420
0.00 1.00 0.00 0.0560
1.00 0.00 0.00 0.1880
-1.00 0.00 0.00 0.1550
-2.00 0.00 -1.00 0.1720
3.00 0.00 -2.00 0.1950
2.00 -1.00 3.00 0.1530
-1.00 0.00 1.00 0.2340

loop_
_geom_angle_atom_site_label_1
_geom_angle_atom_site_label_2
_geom_angle_atom_site_label_3
_geom_angle
_geom_angle_site_symmetry_1
_geom_angle_site_symmetry_3
_geom_angle_publ_flag
C9 Pd C1 94.08(6) . . ?
C9 Pd O 171.63(5) . . ?
C1 Pd O 82.33(5) . . ?
C9 Pd Cl 90.83(4) . . ?
C1 Pd Cl 175.05(4) . . ?
O Pd Cl 92.72(3) . . ?
C3 O Pd 110.68(9) . . ?
N1 C1 C2 125.32(14) . . ?
N1 C1 Pd 124.07(11) . . ?
C2 C1 Pd 110.61(10) . . ?
C3 C2 C1 115.12(14) . . ?
O C3 C2 120.98(13) . . ?
O C3 C4 116.44(14) . . ?
C2 C3 C4 122.58(15) . . ?
C1 N1 C5 129.98(12) . . ?
C9 N2 C10 173.02(14) . . ?
N1 C5 C8 109.48(12) . . ?
N1 C5 C6 105.57(12) . . ?
C8 C5 C6 110.49(13) . . ?
N1 C5 C7 110.63(13) . . ?
C8 C5 C7 112.69(13) . . ?
C6 C5 C7 107.73(12) . . ?
N2 C9 Pd 171.28(12) . . ?
N2 C10 C13 106.73(12) . . ?
N2 C10 C11 108.11(12) . . ?
C13 C10 C11 111.86(13) . . ?
N2 C10 C12 106.59(13) . . ?
C13 C10 C12 111.05(15) . . ?
C11 C10 C12 112.16(14) . . ?

loop_
_geom_bond_atom_site_label_1
_geom_bond_atom_site_label_2
_geom_bond_distance
_geom_bond_site_symmetry_2
_geom_bond_publ_flag
Pd C9 1.9207(15) . ?
Pd C1 1.9931(14) . ?
Pd O 2.0380(10) . ?
Pd Cl 2.3738(4) . ?
O C3 1.2929(18) . ?
C1 N1 1.3258(19) . ?
C1 C2 1.413(2) . ?
C2 C3 1.383(2) . ?
C3 C4 1.503(2) . ?
N1 C5 1.4948(19) . ?
N2 C9 1.150(2) . ?
N2 C10 1.4661(18) . ?
C5 C8 1.520(3) . ?
C5 C6 1.528(2) . ?
C5 C7 1.529(2) . ?
C10 C13 1.518(2) . ?
C10 C11 1.523(2) . ?
C10 C12 1.524(2) . ?
